data_7716668
loop_
_publ_author_name
'Caussin, Louis'
'Jouaiti, Abdelaziz'
'Chartrand, Daniel'
'Skene, W. G.'
'Ferlay, Sylvie'

_publ_section_title
;
 Tuning the dimensionality in chiral and racemic organic/tin hybrids with
 halides.
;
_journal_issue 30
_journal_name_full 'Dalton transactions (Cambridge, England : 2003)'
_journal_page_first 12755
_journal_page_last 12763
_journal_paper_doi 10.1039/d4dt01645a
_journal_volume 53
_journal_year 2024
_chemical_absolute_configuration ad
_chemical_formula_moiety 'Br6 Sn, 2(C9 H14 N)'
_chemical_formula_sum 'C18 H28 Br6 N2 Sn'
_chemical_formula_weight 870.57
_space_group_crystal_system orthorhombic
_space_group_IT_number 19
_space_group_name_Hall 'P 2ac 2ab'
_space_group_name_H-M_alt 'P 21 21 21'
_atom_sites_solution_hydrogens mixed
_atom_sites_solution_primary dual
_audit_creation_date 2023-09-06
_audit_creation_method
;
Olex2 1.5
(compiled 2023.08.24 svn.re1ec1418 for OlexSys, GUI svn.r6817)
;
_audit_update_record
;
2024-05-29 deposited with the CCDC.	2024-07-02 downloaded from the CCDC.
;
_cell_angle_alpha 90
_cell_angle_beta 90
_cell_angle_gamma 90
_cell_formula_units_Z 4
_cell_length_a 7.5715(3)
_cell_length_b 17.9623(7)
_cell_length_c 20.2642(9)
_cell_measurement_reflns_used 9933
_cell_measurement_temperature 150
_cell_measurement_theta_max 61.346
_cell_measurement_theta_min 4.687
_cell_volume 2756.0(2)
_computing_cell_refinement
;
SAINT (2020) V8.40B; Integration Software for Single Crystal Data.
Bruker AXS Inc., Madison, WI 53719-1173.
;
_computing_data_collection
;
APEX 3 (2019) Bruker AXS Inc., Madison, WI 53719-1173.
;
_computing_data_reduction
;
SAINT (2020) V8.40B; Integration Software for Single Crystal Data.
Bruker AXS Inc., Madison, WI 53719-1173.
;
_computing_molecular_graphics 'Olex2 1.5 (Dolomanov et al., 2009)'
_computing_publication_material 'Olex2 1.5 (Dolomanov et al., 2009)'
_computing_structure_refinement 'XL  (Sheldrick, 2008)'
_computing_structure_solution 'SHELXT 2018/2 (Sheldrick, 2018)'
_diffrn_ambient_temperature 150
_diffrn_detector 'CMOS Area detector'
_diffrn_detector_area_resol_mean 10.42
_diffrn_detector_type 'Bruker CMOS Photon III '
_diffrn_measured_fraction_theta_full 0.998
_diffrn_measured_fraction_theta_max 0.981
_diffrn_measurement_device 'k-geometry diffractometer'
_diffrn_measurement_device_type 'Bruker Venture Metaljet'
_diffrn_measurement_method '\w and \f scans'
_diffrn_radiation_collimation 'Focusing mirrors'
_diffrn_radiation_monochromator 'Helios MX Mirror Optics'
_diffrn_radiation_probe x-ray
_diffrn_radiation_type 'Ga K\a'
_diffrn_radiation_wavelength 1.34139
_diffrn_reflns_av_R_equivalents 0.0401
_diffrn_reflns_av_unetI/netI 0.0416
_diffrn_reflns_Laue_measured_fraction_full 0.998
_diffrn_reflns_Laue_measured_fraction_max 0.981
_diffrn_reflns_limit_h_max 9
_diffrn_reflns_limit_h_min -9
_diffrn_reflns_limit_k_max 23
_diffrn_reflns_limit_k_min -19
_diffrn_reflns_limit_l_max 25
_diffrn_reflns_limit_l_min -26
_diffrn_reflns_number 22042
_diffrn_reflns_point_group_measured_fraction_full 0.982
_diffrn_reflns_point_group_measured_fraction_max 0.955
_diffrn_reflns_theta_full 53.594
_diffrn_reflns_theta_max 62.330
_diffrn_reflns_theta_min 4.359
_diffrn_source 'Metal Jet'
_diffrn_source_current 2.86
_diffrn_source_power 0.19937059999999998
_diffrn_source_target Ga
_diffrn_source_type 'Gallium Liquid Metal Jet Source'
_diffrn_source_voltage 69.71
_exptl_absorpt_coefficient_mu 11.843
_exptl_absorpt_correction_T_max 0.1578
_exptl_absorpt_correction_T_min 0.0473
_exptl_absorpt_correction_type multi-scan
_exptl_absorpt_process_details
;
SADABS-2016/2 (Bruker,2016/2) was used for absorption correction.
wR2(int) was 0.1584 before and 0.0821 after correction.
The Ratio of minimum to maximum transmission is 0.2997.
The \l/2 correction factor is Not present.
;
_exptl_crystal_colour 'clear light colourless'
_exptl_crystal_colour_lustre clear
_exptl_crystal_colour_modifier light
_exptl_crystal_colour_primary colourless
_exptl_crystal_density_diffrn 2.098
_exptl_crystal_description needle
_exptl_crystal_F_000 1640
_exptl_crystal_size_max 0.14
_exptl_crystal_size_mid 0.08
_exptl_crystal_size_min 0.08
_refine_diff_density_max 0.866
_refine_diff_density_min -0.668
_refine_diff_density_rms 0.102
_refine_ls_abs_structure_details
;
 Refined as an inversion twin.
;
_refine_ls_abs_structure_Flack 0.069(8)
_refine_ls_extinction_method none
_refine_ls_goodness_of_fit_ref 1.042
_refine_ls_hydrogen_treatment mixed
_refine_ls_matrix_type full
_refine_ls_number_parameters 265
_refine_ls_number_reflns 6331
_refine_ls_number_restraints 30
_refine_ls_restrained_S_all 1.040
_refine_ls_R_factor_all 0.0317
_refine_ls_R_factor_gt 0.0274
_refine_ls_shift/su_max 0.001
_refine_ls_shift/su_mean 0.000
_refine_ls_structure_factor_coef Fsqd
_refine_ls_weighting_details 'w=1/[\s^2^(Fo^2^)+(0.0260P)^2^+0.4329P] where P=(Fo^2^+2Fc^2^)/3'
_refine_ls_weighting_scheme calc
_refine_ls_wR_factor_gt 0.0633
_refine_ls_wR_factor_ref 0.0652
_reflns_Friedel_coverage 0.724
_reflns_Friedel_fraction_full 0.961
_reflns_Friedel_fraction_max 0.922
_reflns_number_gt 5787
_reflns_number_total 6331
_reflns_threshold_expression 'I > 2\s(I)'
_cod_data_source_file d4dt01645a2.cif
_cod_data_source_block ceph031
_cod_depositor_comments
;
The following automatic conversions were performed:

data item '_diffrn_radiation_probe' value 'X-ray' was changed to
'x-ray' in accordance with the
/home/data/users/saulius/crontab/automatic-downloads/rss-feeds/RSC/lib/dictionaries/cif_core.dic
dictionary named 'cif_core.dic' version 2.4.2 last updated on
2011-04-26.

Automatic conversion script
Id: cif_fix_values 8170 2020-07-09 18:12:32Z antanas 

 Adding full bibliography for 7716668--7716673.cif.
;
_cod_database_code 7716668
_shelx_shelxl_version_number 2019/1
_shelx_space_group_comment
;
The symmetry employed for this shelxl refinement is uniquely defined
by the following loop, which should always be used as a source of
symmetry information in preference to the above space-group names.
They are only intended as comments.
;
_shelx_estimated_absorpt_t_max 0.451
_shelx_estimated_absorpt_t_min 0.288
_olex2_refinement_description
;
1. Twinned data refinement
 Scales: 0.931(8)
 0.069(8)
2. Fixed Uiso
 At 1.2 times of:
  All C(H) groups, All C(H,H) groups, All N(H,H,H) groups
 At 1.5 times of:
  All C(H,H,H) groups
3. Restrained distances
 H1Aa-N1A \\sim N1A-H1Ab \\sim N1A-H1Ac \\sim H1Ba-N1B \\sim N1B-H1Bb \\sim
N1B-H1Bc
 with sigma of 0.02
 H1Ac-H1Aa \\sim H1Aa-H1Ab \\sim H1Ac-H1Ab \\sim H1Bc-H1Ba \\sim H1Ba-H1Bb
\\sim H1Bc-H1Bb
 with sigma of 0.02
4.a Ternary CH refined with riding coordinates:
 C3A(H3A), C3B(H3B)
4.b Secondary CH2 refined with riding coordinates:
 C2A(H2Aa,H2Ab), C2B(H2Ba,H2Bb)
4.c Aromatic/amide H refined with riding coordinates:
 C5A(H5A), C6A(H6A), C7A(H7A), C8A(H8A), C9A(H9A), C5B(H5B), C6B(H6B),
 C7B(H7B), C8B(H8B), C9B(H9B)
4.d Idealised Me refined as rotating group:
 C1A(H1Ad,H1Ae,H1Af), C1B(H1Bd,H1Be,H1Bf)
;
_olex2_exptl_crystal_mounting_method 'mounted on a cryoloop with paratone'
_olex2_submission_special_instructions 'No special instructions were received'

loop_
_space_group_symop_operation_xyz
'x, y, z'
'-x+1/2, -y, z+1/2'
'-x, y+1/2, -z+1/2'
'x+1/2, -y+1/2, -z'

loop_
_atom_site_label
_atom_site_type_symbol
_atom_site_fract_x
_atom_site_fract_y
_atom_site_fract_z
_atom_site_U_iso_or_equiv
_atom_site_adp_type
_atom_site_occupancy
_atom_site_site_symmetry_order
_atom_site_calc_flag
_atom_site_refinement_flags_posn
_atom_site_refinement_flags_adp
_atom_site_refinement_flags_occupancy
_atom_site_disorder_assembly
_atom_site_disorder_group
Sn1 Sn 0.47440(5) 0.43720(2) 0.49550(2) 0.03373(9) Uani 1 1 d . . . . .
Br1 Br 0.21431(8) 0.36356(3) 0.55089(3) 0.04443(15) Uani 1 1 d . . . . .
Br2 Br 0.70387(7) 0.35026(3) 0.55315(3) 0.04028(14) Uani 1 1 d . . . . .
Br3 Br 0.49606(8) 0.52480(3) 0.59617(3) 0.04842(15) Uani 1 1 d . . . . .
Br4 Br 0.46736(9) 0.34448(4) 0.39750(3) 0.05332(17) Uani 1 1 d . . . . .
Br5 Br 0.23865(8) 0.52238(3) 0.44313(3) 0.04374(15) Uani 1 1 d . . . . .
Br6 Br 0.72704(8) 0.50831(3) 0.43790(3) 0.04420(15) Uani 1 1 d . . . . .
N1A N 0.4235(7) 0.2007(2) 0.5885(2) 0.0411(11) Uani 1 1 d D . . . .
H1AA H 0.310(4) 0.192(3) 0.580(3) 0.049 Uiso 1 1 d D U . . .
H1AB H 0.483(6) 0.174(2) 0.559(2) 0.049 Uiso 1 1 d D U . . .
H1AC H 0.439(6) 0.2471(17) 0.573(2) 0.049 Uiso 1 1 d D U . . .
C1A C 0.5901(10) 0.0943(4) 0.7391(3) 0.0649(19) Uani 1 1 d . . . . .
H1AD H 0.716979 0.098221 0.730295 0.097 Uiso 1 1 calc R U . . .
H1AE H 0.562335 0.043717 0.754044 0.097 Uiso 1 1 calc R U . . .
H1AF H 0.556900 0.130045 0.773465 0.097 Uiso 1 1 calc R U . . .
C2A C 0.4878(8) 0.1111(3) 0.6764(3) 0.0440(13) Uani 1 1 d . . . . .
H2AA H 0.360778 0.101222 0.684053 0.053 Uiso 1 1 calc R U . . .
H2AB H 0.528617 0.077509 0.640824 0.053 Uiso 1 1 calc R U . . .
C3A C 0.5117(7) 0.1920(3) 0.6545(2) 0.0381(11) Uani 1 1 d . . . . .
H3A H 0.640956 0.201132 0.648435 0.046 Uiso 1 1 calc R U . . .
C4A C 0.4426(9) 0.2491(3) 0.7021(3) 0.0424(14) Uani 1 1 d . . . . .
C5A C 0.5546(11) 0.3024(4) 0.7272(3) 0.0629(19) Uani 1 1 d . . . . .
H5A H 0.675082 0.303262 0.714130 0.075 Uiso 1 1 calc R U . . .
C6A C 0.4909(16) 0.3553(4) 0.7722(4) 0.086(3) Uani 1 1 d . . . . .
H6A H 0.568240 0.391885 0.789821 0.103 Uiso 1 1 calc R U . . .
C7A C 0.3175(16) 0.3541(4) 0.7905(4) 0.085(3) Uani 1 1 d . . . . .
H7A H 0.273736 0.391136 0.819754 0.102 Uiso 1 1 calc R U . . .
C8A C 0.2060(12) 0.3002(4) 0.7673(3) 0.074(2) Uani 1 1 d . . . . .
H8A H 0.086867 0.298236 0.781829 0.088 Uiso 1 1 calc R U . . .
C9A C 0.2672(10) 0.2497(3) 0.7234(3) 0.0533(16) Uani 1 1 d . . . . .
H9A H 0.188099 0.213311 0.706448 0.064 Uiso 1 1 calc R U . . .
N1B N 0.9623(7) 0.5213(2) 0.5815(2) 0.0447(11) Uani 1 1 d D . . . .
H1BA H 0.962(7) 0.4720(17) 0.588(2) 0.054 Uiso 1 1 d D U . . .
H1BB H 1.016(6) 0.526(3) 0.5430(19) 0.054 Uiso 1 1 d D U . . .
H1BC H 0.849(4) 0.531(3) 0.574(3) 0.054 Uiso 1 1 d D U . . .
C1B C 0.9275(11) 0.4815(4) 0.7237(3) 0.0656(19) Uani 1 1 d . . . . .
H1BD H 0.877064 0.479896 0.768231 0.098 Uiso 1 1 calc R U . . .
H1BE H 1.050951 0.465193 0.725270 0.098 Uiso 1 1 calc R U . . .
H1BF H 0.860264 0.448437 0.694612 0.098 Uiso 1 1 calc R U . . .
C2B C 0.9186(9) 0.5610(3) 0.6973(3) 0.0470(13) Uani 1 1 d . . . . .
H2BA H 0.793708 0.573437 0.687997 0.056 Uiso 1 1 calc R U . . .
H2BB H 0.960717 0.595403 0.732093 0.056 Uiso 1 1 calc R U . . .
C3B C 1.0262(8) 0.5741(3) 0.6353(3) 0.0415(12) Uani 1 1 d . . . . .
H3B H 1.152285 0.561906 0.645290 0.050 Uiso 1 1 calc R U . . .
C4B C 1.0183(8) 0.6531(3) 0.6104(3) 0.0403(12) Uani 1 1 d . . . . .
C5B C 1.1665(9) 0.6975(3) 0.6147(3) 0.0503(15) Uani 1 1 d . . . . .
H5B H 1.273051 0.677730 0.632238 0.060 Uiso 1 1 calc R U . . .
C6B C 1.1607(10) 0.7706(3) 0.5938(3) 0.0570(16) Uani 1 1 d . . . . .
H6B H 1.262940 0.800952 0.597677 0.068 Uiso 1 1 calc R U . . .
C7B C 1.0113(10) 0.7996(3) 0.5677(3) 0.0586(17) Uani 1 1 d . . . . .
H7B H 1.009145 0.850172 0.553904 0.070 Uiso 1 1 calc R U . . .
C8B C 0.8615(10) 0.7560(3) 0.5611(3) 0.0588(18) Uani 1 1 d . . . . .
H8B H 0.757539 0.775982 0.541762 0.071 Uiso 1 1 calc R U . . .
C9B C 0.8645(9) 0.6826(3) 0.5831(3) 0.0510(15) Uani 1 1 d . . . . .
H9B H 0.761605 0.652625 0.579454 0.061 Uiso 1 1 calc R U . . .

loop_
_atom_site_aniso_label
_atom_site_aniso_U_11
_atom_site_aniso_U_22
_atom_site_aniso_U_33
_atom_site_aniso_U_23
_atom_site_aniso_U_13
_atom_site_aniso_U_12
Sn1 0.02827(15) 0.03427(14) 0.03866(18) -0.00183(13) 0.00051(14) -0.00026(13)
Br1 0.0321(3) 0.0376(3) 0.0636(4) 0.0087(3) 0.0069(3) 0.0002(2)
Br2 0.0327(3) 0.0431(3) 0.0450(3) 0.0054(3) 0.0014(3) 0.0049(2)
Br3 0.0372(3) 0.0581(3) 0.0500(3) -0.0205(3) 0.0030(3) 0.0015(3)
Br4 0.0384(3) 0.0623(3) 0.0593(4) -0.0256(3) -0.0066(3) 0.0023(3)
Br5 0.0357(3) 0.0461(3) 0.0495(4) 0.0094(3) -0.0016(3) 0.0033(2)
Br6 0.0350(3) 0.0506(3) 0.0471(3) 0.0045(3) 0.0061(3) -0.0043(2)
N1A 0.047(3) 0.044(2) 0.033(2) -0.0009(19) 0.000(2) 0.000(2)
C1A 0.064(4) 0.076(4) 0.054(4) 0.015(3) -0.007(4) 0.011(4)
C2A 0.050(4) 0.043(2) 0.039(3) -0.001(2) 0.000(3) 0.008(3)
C3A 0.033(3) 0.047(2) 0.034(3) -0.002(2) 0.000(2) -0.001(2)
C4A 0.058(4) 0.036(2) 0.033(3) 0.000(2) 0.004(3) -0.001(2)
C5A 0.081(5) 0.063(4) 0.044(3) -0.003(3) 0.002(4) -0.030(4)
C6A 0.140(9) 0.058(4) 0.059(4) -0.016(3) 0.009(6) -0.031(5)
C7A 0.145(9) 0.060(4) 0.051(4) -0.013(4) 0.018(5) 0.021(5)
C8A 0.094(6) 0.077(5) 0.050(4) -0.008(4) 0.019(4) 0.021(5)
C9A 0.063(4) 0.057(4) 0.041(3) -0.005(3) 0.001(3) 0.004(3)
N1B 0.048(3) 0.040(2) 0.047(3) -0.006(2) 0.006(2) 0.007(2)
C1B 0.082(5) 0.059(4) 0.055(4) 0.013(3) 0.009(4) -0.002(4)
C2B 0.048(3) 0.050(3) 0.043(3) -0.006(3) 0.004(3) 0.000(3)
C3B 0.036(3) 0.041(2) 0.047(3) -0.007(2) -0.004(3) 0.003(2)
C4B 0.042(3) 0.039(2) 0.040(3) -0.005(2) 0.000(3) 0.005(2)
C5B 0.045(3) 0.053(3) 0.053(4) 0.004(3) -0.004(3) 0.003(3)
C6B 0.056(4) 0.047(3) 0.068(4) 0.007(3) 0.002(4) -0.010(3)
C7B 0.074(5) 0.044(3) 0.057(4) 0.005(3) 0.010(4) 0.008(3)
C8B 0.064(5) 0.049(3) 0.063(4) -0.001(3) -0.010(4) 0.017(3)
C9B 0.044(3) 0.041(3) 0.067(4) -0.008(3) -0.009(3) 0.003(3)

loop_
_atom_type_symbol
_atom_type_description
_atom_type_scat_dispersion_real
_atom_type_scat_dispersion_imag
_atom_type_scat_source
C C 0.0137 0.0067 'International Tables Vol C Tables 4.2.6.8 and 6.1.1.4'
H H 0.0000 0.0000 'International Tables Vol C Tables 4.2.6.8 and 6.1.1.4'
Br Br -0.9338 1.0006 'International Tables Vol C Tables 4.2.6.8 and 6.1.1.4'
N N 0.0241 0.0134 'International Tables Vol C Tables 4.2.6.8 and 6.1.1.4'
Sn Sn 0.1164 4.3256 'International Tables Vol C Tables 4.2.6.8 and 6.1.1.4'

loop_
_geom_angle_atom_site_label_1
_geom_angle_atom_site_label_2
_geom_angle_atom_site_label_3
_geom_angle
_geom_angle_site_symmetry_1
_geom_angle_site_symmetry_3
_geom_angle_publ_flag
Br2 Sn1 Br1 90.37(2) . . ?
Br3 Sn1 Br1 90.97(2) . . ?
Br3 Sn1 Br2 88.21(2) . . ?
Br3 Sn1 Br4 176.60(3) . . ?
Br4 Sn1 Br1 89.33(2) . . ?
Br4 Sn1 Br2 88.41(2) . . ?
Br5 Sn1 Br1 87.46(2) . . ?
Br5 Sn1 Br2 177.42(2) . . ?
Br5 Sn1 Br3 90.43(2) . . ?
Br5 Sn1 Br4 92.96(2) . . ?
Br6 Sn1 Br1 178.40(3) . . ?
Br6 Sn1 Br2 90.30(2) . . ?
Br6 Sn1 Br3 90.50(2) . . ?
Br6 Sn1 Br4 89.24(2) . . ?
Br6 Sn1 Br5 91.91(2) . . ?
H1AA N1A H1AB 106(3) . . ?
H1AA N1A H1AC 102(3) . . ?
H1AB N1A H1AC 101(3) . . ?
C3A N1A H1AA 125(4) . . ?
C3A N1A H1AB 109(4) . . ?
C3A N1A H1AC 111(3) . . ?
H1AD C1A H1AE 109.5 . . ?
H1AD C1A H1AF 109.5 . . ?
H1AE C1A H1AF 109.5 . . ?
C2A C1A H1AD 109.5 . . ?
C2A C1A H1AE 109.5 . . ?
C2A C1A H1AF 109.5 . . ?
C1A C2A H2AA 109.3 . . ?
C1A C2A H2AB 109.3 . . ?
C1A C2A C3A 111.8(5) . . ?
H2AA C2A H2AB 107.9 . . ?
C3A C2A H2AA 109.3 . . ?
C3A C2A H2AB 109.3 . . ?
N1A C3A C2A 107.7(4) . . ?
N1A C3A H3A 107.9 . . ?
C2A C3A H3A 107.9 . . ?
C4A C3A N1A 110.2(4) . . ?
C4A C3A C2A 114.9(4) . . ?
C4A C3A H3A 107.9 . . ?
C5A C4A C3A 119.9(6) . . ?
C5A C4A C9A 117.8(6) . . ?
C9A C4A C3A 122.3(5) . . ?
C4A C5A H5A 120.0 . . ?
C4A C5A C6A 120.0(8) . . ?
C6A C5A H5A 120.0 . . ?
C5A C6A H6A 120.1 . . ?
C7A C6A C5A 119.8(8) . . ?
C7A C6A H6A 120.1 . . ?
C6A C7A H7A 119.7 . . ?
C6A C7A C8A 120.7(7) . . ?
C8A C7A H7A 119.7 . . ?
C7A C8A H8A 120.3 . . ?
C9A C8A C7A 119.4(8) . . ?
C9A C8A H8A 120.3 . . ?
C4A C9A H9A 118.9 . . ?
C8A C9A C4A 122.2(7) . . ?
C8A C9A H9A 118.9 . . ?
H1BA N1B H1BB 104(3) . . ?
H1BA N1B H1BC 103(3) . . ?
H1BB N1B H1BC 106(3) . . ?
C3B N1B H1BA 120(4) . . ?
C3B N1B H1BB 115(4) . . ?
C3B N1B H1BC 108(4) . . ?
H1BD C1B H1BE 109.5 . . ?
H1BD C1B H1BF 109.5 . . ?
H1BE C1B H1BF 109.5 . . ?
C2B C1B H1BD 109.5 . . ?
C2B C1B H1BE 109.5 . . ?
C2B C1B H1BF 109.5 . . ?
C1B C2B H2BA 108.7 . . ?
C1B C2B H2BB 108.7 . . ?
H2BA C2B H2BB 107.6 . . ?
C3B C2B C1B 114.3(5) . . ?
C3B C2B H2BA 108.7 . . ?
C3B C2B H2BB 108.7 . . ?
N1B C3B H3B 108.1 . . ?
C2B C3B N1B 109.0(5) . . ?
C2B C3B H3B 108.1 . . ?
C4B C3B N1B 109.5(4) . . ?
C4B C3B C2B 113.7(4) . . ?
C4B C3B H3B 108.1 . . ?
C5B C4B C3B 119.4(5) . . ?
C5B C4B C9B 119.0(5) . . ?
C9B C4B C3B 121.6(5) . . ?
C4B C5B H5B 119.9 . . ?
C4B C5B C6B 120.3(6) . . ?
C6B C5B H5B 119.9 . . ?
C5B C6B H6B 119.6 . . ?
C7B C6B C5B 120.9(6) . . ?
C7B C6B H6B 119.6 . . ?
C6B C7B H7B 119.9 . . ?
C6B C7B C8B 120.3(6) . . ?
C8B C7B H7B 119.9 . . ?
C7B C8B H8B 120.3 . . ?
C7B C8B C9B 119.5(6) . . ?
C9B C8B H8B 120.3 . . ?
C4B C9B H9B 120.0 . . ?
C8B C9B C4B 120.1(6) . . ?
C8B C9B H9B 120.0 . . ?

loop_
_geom_bond_atom_site_label_1
_geom_bond_atom_site_label_2
_geom_bond_distance
_geom_bond_site_symmetry_2
_geom_bond_publ_flag
Sn1 Br1 2.6244(6) . ?
Sn1 Br2 2.6119(6) . ?
Sn1 Br3 2.5815(6) . ?
Sn1 Br4 2.5924(7) . ?
Sn1 Br5 2.5795(6) . ?
Sn1 Br6 2.5794(6) . ?
N1A H1AA 0.89(3) . ?
N1A H1AB 0.89(3) . ?
N1A H1AC 0.90(3) . ?
N1A C3A 1.503(7) . ?
C1A H1AD 0.9800 . ?
C1A H1AE 0.9800 . ?
C1A H1AF 0.9800 . ?
C1A C2A 1.518(8) . ?
C2A H2AA 0.9900 . ?
C2A H2AB 0.9900 . ?
C2A C3A 1.530(7) . ?
C3A H3A 1.0000 . ?
C3A C4A 1.502(7) . ?
C4A C5A 1.376(8) . ?
C4A C9A 1.397(9) . ?
C5A H5A 0.9500 . ?
C5A C6A 1.403(11) . ?
C6A H6A 0.9500 . ?
C6A C7A 1.364(14) . ?
C7A H7A 0.9500 . ?
C7A C8A 1.369(13) . ?
C8A H8A 0.9500 . ?
C8A C9A 1.352(9) . ?
C9A H9A 0.9500 . ?
N1B H1BA 0.90(3) . ?
N1B H1BB 0.88(3) . ?
N1B H1BC 0.89(3) . ?
N1B C3B 1.524(7) . ?
C1B H1BD 0.9800 . ?
C1B H1BE 0.9800 . ?
C1B H1BF 0.9800 . ?
C1B C2B 1.526(8) . ?
C2B H2BA 0.9900 . ?
C2B H2BB 0.9900 . ?
C2B C3B 1.516(8) . ?
C3B H3B 1.0000 . ?
C3B C4B 1.508(7) . ?
C4B C5B 1.380(8) . ?
C4B C9B 1.395(8) . ?
C5B H5B 0.9500 . ?
C5B C6B 1.381(8) . ?
C6B H6B 0.9500 . ?
C6B C7B 1.352(10) . ?
C7B H7B 0.9500 . ?
C7B C8B 1.386(10) . ?
C8B H8B 0.9500 . ?
C8B C9B 1.391(8) . ?
C9B H9B 0.9500 . ?

loop_
_geom_hbond_atom_site_label_D
_geom_hbond_atom_site_label_H
_geom_hbond_atom_site_label_A
_geom_hbond_distance_DH
_geom_hbond_distance_HA
_geom_hbond_distance_DA
_geom_hbond_angle_DHA
_geom_hbond_site_symmetry_A
_geom_hbond_publ_flag
N1A H1AA Br4 0.89(3) 2.71(3) 3.559(5) 159(5) 4_456 yes
N1A H1AB Br1 0.89(3) 2.91(3) 3.763(5) 160(4) 4_556 yes
N1A H1AC Br1 0.90(3) 2.73(4) 3.413(5) 133(4) . yes
N1A H1AC Br2 0.90(3) 2.76(4) 3.499(5) 140(4) . yes
N1B H1BA Br1 0.90(3) 2.83(4) 3.471(5) 130(4) 1_655 yes
N1B H1BB Br5 0.88(3) 2.63(3) 3.499(5) 166(4) 1_655 yes
N1B H1BC Br3 0.89(3) 2.71(3) 3.543(5) 156(4) . yes
N1B H1BC Br6 0.89(3) 2.94(5) 3.420(5) 116(4) . yes

loop_
_geom_torsion_atom_site_label_1
_geom_torsion_atom_site_label_2
_geom_torsion_atom_site_label_3
_geom_torsion_atom_site_label_4
_geom_torsion
_geom_torsion_site_symmetry_1
_geom_torsion_site_symmetry_2
_geom_torsion_site_symmetry_3
_geom_torsion_site_symmetry_4
_geom_torsion_publ_flag
N1A C3A C4A C5A -116.2(6) . . . . ?
N1A C3A C4A C9A 65.2(7) . . . . ?
C1A C2A C3A N1A 173.6(5) . . . . ?
C1A C2A C3A C4A -63.2(7) . . . . ?
C2A C3A C4A C5A 121.9(6) . . . . ?
C2A C3A C4A C9A -56.7(7) . . . . ?
C3A C4A C5A C6A -179.3(6) . . . . ?
C3A C4A C9A C8A 178.5(6) . . . . ?
C4A C5A C6A C7A -0.4(12) . . . . ?
C5A C4A C9A C8A -0.1(10) . . . . ?
C5A C6A C7A C8A 2.3(13) . . . . ?
C6A C7A C8A C9A -3.0(12) . . . . ?
C7A C8A C9A C4A 1.9(11) . . . . ?
C9A C4A C5A C6A -0.7(10) . . . . ?
N1B C3B C4B C5B -127.5(6) . . . . ?
N1B C3B C4B C9B 52.6(7) . . . . ?
C1B C2B C3B N1B 58.4(7) . . . . ?
C1B C2B C3B C4B -179.1(6) . . . . ?
C2B C3B C4B C5B 110.3(6) . . . . ?
C2B C3B C4B C9B -69.6(7) . . . . ?
C3B C4B C5B C6B -178.3(6) . . . . ?
C3B C4B C9B C8B 179.4(5) . . . . ?
C4B C5B C6B C7B -1.1(10) . . . . ?
C5B C4B C9B C8B -0.5(9) . . . . ?
C5B C6B C7B C8B -0.6(11) . . . . ?
C6B C7B C8B C9B 1.7(11) . . . . ?
C7B C8B C9B C4B -1.1(10) . . . . ?
C9B C4B C5B C6B 1.6(9) . . . . ?

loop_
_twin_individual_id
_twin_individual_mass_fraction_refined
1 0.931(8)
2 0.069(8)
